data_8103408
loop_
_publ_author_name
'Ibers, J.A.'
'Wu, P.'

_publ_section_title
;
 Synthesis and structure of Ba2 La Ag5 S6 and Ba2 Y Ag5 S6
;
_journal_name_full 'Zeitschrift fuer Kristallographie (149,1979-)'
_journal_page_first 35
_journal_page_last 41
_journal_volume 208
_journal_year 1993
_chemical_formula_sum 'Ag5 Ba2 La S6'
_chemical_name_systematic 'Ba2 La Ag5 S6'
_space_group_IT_number 12
_symmetry_space_group_name_Hall '-C 2y'
_symmetry_space_group_name_H-M 'C 1 2/m 1'
_cell_angle_alpha 90
_cell_angle_beta 94.81
_cell_angle_gamma 90
_cell_formula_units_Z 2
_cell_length_a 13.909
_cell_length_b 4.229
_cell_length_c 11.213
_cell_volume 657.239
_citation_journal_id_ASTM ZEKRDZ
_cod_data_source_file silver3-x_195.cif
_cod_data_source_block Ag5Ba2La1S6
_cod_original_cell_volume 657.2389
_cod_original_formula_sum 'Ag5 Ba2 La1 S6'
_cod_database_code 8103408

loop_
_symmetry_equiv_pos_as_xyz
x,y,z
-x,y,-z
-x,-y,-z
x,-y,z
x+1/2,y+1/2,z
-x+1/2,y+1/2,-z
-x+1/2,-y+1/2,-z
x+1/2,-y+1/2,z

loop_
_atom_site_label
_atom_site_type_symbol
_atom_site_fract_x
_atom_site_fract_y
_atom_site_fract_z
_atom_site_occupancy
_atom_site_U_iso_or_equiv
Ag1 Ag+1 0.01946 0 0.2546 1 0.0
Ag3 Ag+1 0 0 0 1 0.0
Ba1 Ba+2 0.25106 0 0.70761 1 0.0
La1 La+3 0 0.5 0.5 1 0.0
S2 S-2 0.157 0 0.1016 1 0.0
S1 S-2 0.1336 0 0.4485 1 0.0
Ag2 Ag+1 0.3505 0 0.03486 1 0.0
S3 S-2 0.4136 0 0.2563 1 0.0
